data_2224467
loop_
_publ_author_name
'Shakuntala, K.'
'Gowda, B. Thimme'
'Tokar\<c\'ik, Miroslav'
'Ko\<z\'i\<sek, Jozef'

_publ_section_title
;
 <i>N</i>-(2,5-Dichlorophenyl)maleamic acid
;
_journal_coeditor_code TK2578
_journal_issue 12
_journal_name_full 'Acta Crystallographica Section E'
_journal_page_first o3119
_journal_paper_doi 10.1107/S1600536809048715
_journal_volume 65
_journal_year 2009
_chemical_formula_iupac 'C10 H7 Cl2 N O3'
_chemical_formula_moiety 'C10 H7 Cl2 N O3'
_chemical_formula_sum 'C10 H7 Cl2 N O3'
_chemical_formula_weight 260.07
_chemical_name_systematic
;
<i>N</i>-(2,5-Dichlorophenyl)maleamic acid
;
_space_group_IT_number 61
_symmetry_cell_setting orthorhombic
_symmetry_space_group_name_Hall '-P 2ac 2ab'
_symmetry_space_group_name_H-M 'P b c a'
_atom_sites_solution_hydrogens geom
_atom_sites_solution_primary direct
_atom_sites_solution_secondary difmap
_audit_creation_method 'WinGX routine CIF_UPDATE'
_cell_angle_alpha 90
_cell_angle_beta 90
_cell_angle_gamma 90
_cell_formula_units_Z 16
_cell_length_a 13.1618(2)
_cell_length_b 14.6993(2)
_cell_length_c 22.8406(3)
_cell_measurement_reflns_used 31107
_cell_measurement_temperature 295(2)
_cell_measurement_theta_max 29.5
_cell_measurement_theta_min 1.6
_cell_volume 4418.95(11)
_computing_cell_refinement
;
CrysAlis Pro (Oxford Diffraction, 2009)
;
_computing_data_collection
;
CrysAlis Pro (Oxford Diffraction, 2009)
;
_computing_data_reduction
;
CrysAlis Pro (Oxford Diffraction, 2009)
;
_computing_molecular_graphics
;
ORTEP-3 (Farrugia, 1997) and DIAMOND (Brandenburg, 2002)
;
_computing_publication_material
;
SHELXL97 (Sheldrick, 2008), PLATON (Spek, 2009) and WinGX
(Farrugia, 1999)
;
_computing_structure_refinement 'SHELXL97 (Sheldrick, 2008)'
_computing_structure_solution 'SHELXS97 (Sheldrick, 2008)'
_diffrn_ambient_temperature 295(2)
_diffrn_detector_area_resol_mean 10.434
_diffrn_measured_fraction_theta_full 0.999
_diffrn_measured_fraction_theta_max 0.999
_diffrn_measurement_device_type 'Oxford Diffraction Xcalibur Ruby Gemini'
_diffrn_measurement_method \w
_diffrn_radiation_monochromator graphite
_diffrn_radiation_type MoK\a
_diffrn_radiation_wavelength 0.71073
_diffrn_reflns_av_R_equivalents 0.029
_diffrn_reflns_limit_h_max 16
_diffrn_reflns_limit_h_min -16
_diffrn_reflns_limit_k_max 17
_diffrn_reflns_limit_k_min -17
_diffrn_reflns_limit_l_max 27
_diffrn_reflns_limit_l_min -27
_diffrn_reflns_number 61823
_diffrn_reflns_theta_full 25.7
_diffrn_reflns_theta_max 25.7
_diffrn_reflns_theta_min 2.3
_diffrn_standards_number 0
_exptl_absorpt_coefficient_mu 0.577
_exptl_absorpt_correction_T_max 0.892
_exptl_absorpt_correction_T_min 0.836
_exptl_absorpt_correction_type analytical
_exptl_absorpt_process_details '(CrysAlis Pro; Oxford Diffraction, 2009)'
_exptl_crystal_colour colourless
_exptl_crystal_density_diffrn 1.564
_exptl_crystal_density_method 'not measured'
_exptl_crystal_description block
_exptl_crystal_F_000 2112
_exptl_crystal_size_max 0.40
_exptl_crystal_size_mid 0.33
_exptl_crystal_size_min 0.24
_refine_diff_density_max 0.22
_refine_diff_density_min -0.25
_refine_ls_extinction_method none
_refine_ls_goodness_of_fit_ref 1.08
_refine_ls_hydrogen_treatment constr
_refine_ls_matrix_type full
_refine_ls_number_parameters 289
_refine_ls_number_reflns 4191
_refine_ls_number_restraints 0
_refine_ls_restrained_S_all 1.08
_refine_ls_R_factor_all 0.035
_refine_ls_R_factor_gt 0.028
_refine_ls_shift/su_max 0.001
_refine_ls_shift/su_mean 0
_refine_ls_structure_factor_coef Fsqd
_refine_ls_weighting_details 'calc w=1/[\s^2^(Fo^2^)+(0.0445P)^2^+0.705P] where P=(Fo^2^+2Fc^2^)/3'
_refine_ls_weighting_scheme calc
_refine_ls_wR_factor_gt 0.077
_refine_ls_wR_factor_ref 0.079
_reflns_number_gt 3514
_reflns_number_total 4191
_reflns_threshold_expression I>2\s(I)
_cod_data_source_file tk2578.cif
_cod_data_source_block I
_cod_database_code 2224467
_cod_database_fobs_code 2224467

loop_
_symmetry_equiv_pos_as_xyz
'x, y, z'
'-x+1/2, -y, z+1/2'
'-x, y+1/2, -z+1/2'
'x+1/2, -y+1/2, -z'
'-x, -y, -z'
'x-1/2, y, -z-1/2'
'x, -y-1/2, z-1/2'
'-x-1/2, y-1/2, z'

loop_
_atom_site_type_symbol
_atom_site_label
_atom_site_fract_x
_atom_site_fract_y
_atom_site_fract_z
_atom_site_U_iso_or_equiv
_atom_site_adp_type
_atom_site_calc_flag
_atom_site_refinement_flags
_atom_site_occupancy
_atom_site_disorder_assembly
_atom_site_disorder_group
C C1 0.73471(10) -0.00911(10) 0.32684(6) 0.0350(3) Uani d . 1 . .
C C2 0.72297(11) -0.04413(10) 0.26641(7) 0.0415(3) Uani d . 1 . .
H H2 0.6567 -0.0563 0.2547 0.05 Uiso calc R 1 . .
C C3 0.79490(12) -0.06048(11) 0.22658(7) 0.0441(4) Uani d . 1 . .
H H3 0.7699 -0.0823 0.1912 0.053 Uiso calc R 1 . .
C C4 0.90735(12) -0.05043(11) 0.22796(7) 0.0441(4) Uani d . 1 . .
C C5 0.63841(10) 0.02870(9) 0.41515(6) 0.0339(3) Uani d . 1 . .
C C6 0.56221(11) 0.08972(9) 0.43094(6) 0.0364(3) Uani d . 1 . .
C C7 0.54753(12) 0.11305(10) 0.48908(7) 0.0415(3) Uani d . 1 . .
H H7 0.4961 0.1535 0.4992 0.05 Uiso calc R 1 . .
C C8 0.60896(11) 0.07648(10) 0.53206(7) 0.0416(3) Uani d . 1 . .
H H8 0.5994 0.0918 0.5712 0.05 Uiso calc R 1 . .
C C9 0.68479(11) 0.01675(10) 0.51585(6) 0.0374(3) Uani d . 1 . .
C C10 0.70068(11) -0.00722(10) 0.45830(6) 0.0363(3) Uani d . 1 . .
H H10 0.7527 -0.0472 0.4485 0.044 Uiso calc R 1 . .
N N1 0.64725(9) 0.00060(8) 0.35603(5) 0.0376(3) Uani d . 1 . .
H H1N 0.592 -0.0112 0.3374 0.045 Uiso calc R 1 . .
O O1 0.81770(8) 0.01020(8) 0.34893(4) 0.0466(3) Uani d . 1 . .
O O2 0.95290(9) -0.01830(9) 0.27441(5) 0.0616(3) Uani d . 1 . .
H H2A 0.9105 -0.0062 0.2995 0.092 Uiso calc R 1 . .
O O3 0.95614(9) -0.07270(9) 0.18517(5) 0.0602(3) Uani d . 1 . .
Cl Cl1 0.48365(3) 0.13629(3) 0.378143(19) 0.05137(12) Uani d . 1 . .
Cl Cl2 0.76232(3) -0.03099(3) 0.569340(18) 0.05382(13) Uani d . 1 . .
C C11 0.54290(10) 0.29825(10) 0.65172(6) 0.0359(3) Uani d . 1 . .
C C12 0.55854(11) 0.30418(11) 0.71586(6) 0.0415(4) Uani d . 1 . .
H H12 0.4998 0.3071 0.7384 0.05 Uiso calc R 1 . .
C C13 0.64578(11) 0.30582(11) 0.74530(6) 0.0420(3) Uani d . 1 . .
H H13 0.6379 0.31 0.7857 0.05 Uiso calc R 1 . .
C C14 0.75294(11) 0.30223(11) 0.72582(7) 0.0410(3) Uani d . 1 . .
C C15 0.41539(10) 0.31099(9) 0.57492(6) 0.0349(3) Uani d . 1 . .
C C16 0.32356(11) 0.27102(9) 0.55905(7) 0.0366(3) Uani d . 1 . .
C C17 0.29294(12) 0.26877(10) 0.50117(7) 0.0444(4) Uani d . 1 . .
H H17 0.2322 0.2405 0.491 0.053 Uiso calc R 1 . .
C C18 0.35224(13) 0.30829(11) 0.45862(7) 0.0471(4) Uani d . 1 . .
H H18 0.3326 0.3062 0.4195 0.057 Uiso calc R 1 . .
C C19 0.44124(12) 0.35108(10) 0.47466(7) 0.0423(4) Uani d . 1 . .
C C20 0.47341(11) 0.35263(10) 0.53203(7) 0.0397(3) Uani d . 1 . .
H H20 0.5339 0.3815 0.5419 0.048 Uiso calc R 1 . .
N N2 0.44678(9) 0.31040(9) 0.63412(5) 0.0386(3) Uani d . 1 . .
H H2N 0.4011 0.3184 0.6606 0.046 Uiso calc R 1 . .
O O4 0.61248(8) 0.28343(8) 0.61652(4) 0.0496(3) Uani d . 1 . .
O O5 0.77523(8) 0.28321(10) 0.67163(5) 0.0590(3) Uani d . 1 . .
H H5A 0.7227 0.2744 0.6532 0.089 Uiso calc R 1 . .
O O6 0.81990(9) 0.31650(10) 0.76074(6) 0.0696(4) Uani d . 1 . .
Cl Cl3 0.24556(3) 0.22391(3) 0.61215(2) 0.05196(12) Uani d . 1 . .
Cl Cl4 0.51489(4) 0.40468(4) 0.42195(2) 0.06528(15) Uani d . 1 . .

loop_
_atom_site_aniso_label
_atom_site_aniso_U_11
_atom_site_aniso_U_22
_atom_site_aniso_U_33
_atom_site_aniso_U_12
_atom_site_aniso_U_13
_atom_site_aniso_U_23
C1 0.0294(8) 0.0400(8) 0.0355(8) 0.0015(6) 0.0014(6) 0.0035(6)
C2 0.0301(8) 0.0553(9) 0.0390(8) -0.0023(6) -0.0013(6) -0.0030(7)
C3 0.0413(8) 0.0563(9) 0.0347(8) -0.0033(7) 0.0042(7) -0.0038(7)
C4 0.0385(8) 0.0509(9) 0.0431(9) 0.0007(7) 0.0099(7) 0.0071(7)
C5 0.0272(7) 0.0384(7) 0.0362(7) 0.0001(6) 0.0043(6) -0.0015(6)
C6 0.0296(7) 0.0363(7) 0.0434(8) 0.0015(6) 0.0032(6) 0.0027(6)
C7 0.0366(8) 0.0384(8) 0.0494(9) 0.0028(6) 0.0099(7) -0.0059(7)
C8 0.0443(8) 0.0428(8) 0.0376(8) -0.0030(7) 0.0086(7) -0.0067(6)
C9 0.0365(8) 0.0389(8) 0.0369(8) -0.0043(6) 0.0000(6) 0.0017(6)
C10 0.0303(7) 0.0398(8) 0.0390(8) 0.0046(6) 0.0033(6) -0.0005(6)
N1 0.0269(6) 0.0513(7) 0.0346(6) 0.0040(5) -0.0002(5) -0.0021(5)
O1 0.0311(6) 0.0708(7) 0.0381(6) -0.0067(5) 0.0014(5) -0.0048(5)
O2 0.0323(6) 0.1000(10) 0.0524(7) -0.0044(6) 0.0077(5) -0.0069(7)
O3 0.0476(7) 0.0808(9) 0.0523(7) -0.0011(6) 0.0219(6) -0.0027(6)
Cl1 0.0399(2) 0.0602(3) 0.0540(2) 0.01679(18) -0.00180(18) 0.00427(19)
Cl2 0.0543(3) 0.0671(3) 0.0401(2) 0.0055(2) -0.00553(18) 0.00738(18)
C11 0.0255(7) 0.0469(8) 0.0352(8) -0.0010(6) -0.0001(6) -0.0043(6)
C12 0.0253(7) 0.0661(10) 0.0331(8) 0.0018(7) 0.0046(6) -0.0053(7)
C13 0.0325(8) 0.0634(9) 0.0300(7) 0.0007(7) 0.0005(6) -0.0079(7)
C14 0.0284(7) 0.0562(9) 0.0385(8) -0.0011(6) -0.0045(7) 0.0018(7)
C15 0.0275(7) 0.0399(8) 0.0371(8) 0.0039(6) -0.0037(6) -0.0061(6)
C16 0.0295(7) 0.0344(7) 0.0460(8) 0.0021(6) -0.0031(6) -0.0047(6)
C17 0.0375(8) 0.0430(9) 0.0528(10) 0.0028(7) -0.0152(7) -0.0104(7)
C18 0.0519(10) 0.0502(9) 0.0393(8) 0.0115(8) -0.0133(7) -0.0074(7)
C19 0.0418(9) 0.0452(8) 0.0398(8) 0.0119(7) 0.0017(7) 0.0013(7)
C20 0.0309(8) 0.0447(8) 0.0435(9) 0.0003(6) -0.0019(6) -0.0039(7)
N2 0.0242(6) 0.0577(8) 0.0339(6) 0.0000(5) 0.0004(5) -0.0058(5)
O4 0.0305(6) 0.0850(8) 0.0334(5) 0.0094(5) 0.0014(5) -0.0056(5)
O5 0.0273(6) 0.1095(10) 0.0403(6) 0.0074(6) 0.0025(5) -0.0009(6)
O6 0.0334(6) 0.1215(11) 0.0539(7) -0.0072(7) -0.0134(6) -0.0058(7)
Cl3 0.0386(2) 0.0552(3) 0.0621(3) -0.01198(17) 0.00285(18) -0.00156(19)
Cl4 0.0633(3) 0.0810(3) 0.0515(3) 0.0115(2) 0.0144(2) 0.0150(2)

loop_
_atom_type_symbol
_atom_type_description
_atom_type_scat_dispersion_real
_atom_type_scat_dispersion_imag
_atom_type_scat_source
C C 0.0033 0.0016 'International Tables Vol C Tables 4.2.6.8 and 6.1.1.4'
H H 0 0 'International Tables Vol C Tables 4.2.6.8 and 6.1.1.4'
N N 0.0061 0.0033 'International Tables Vol C Tables 4.2.6.8 and 6.1.1.4'
O O 0.0106 0.006 'International Tables Vol C Tables 4.2.6.8 and 6.1.1.4'
Cl Cl 0.1484 0.1585 'International Tables Vol C Tables 4.2.6.8 and 6.1.1.4'

loop_
_geom_angle_atom_site_label_1
_geom_angle_atom_site_label_2
_geom_angle_atom_site_label_3
_geom_angle_site_symmetry_1
_geom_angle_site_symmetry_3
_geom_angle
_geom_angle_publ_flag
O1 C1 N1 . . 122.16(13) ?
O1 C1 C2 . . 123.52(13) ?
N1 C1 C2 . . 114.32(13) ?
C3 C2 C1 . . 128.59(14) ?
C3 C2 H2 . . 115.7 ?
C1 C2 H2 . . 115.7 ?
C2 C3 C4 . . 132.31(15) ?
C2 C3 H3 . . 113.8 ?
C4 C3 H3 . . 113.8 ?
O3 C4 O2 . . 120.55(15) ?
O3 C4 C3 . . 118.83(15) ?
O2 C4 C3 . . 120.62(13) ?
C10 C5 C6 . . 119.12(13) ?
C10 C5 N1 . . 121.19(12) ?
C6 C5 N1 . . 119.59(13) ?
C7 C6 C5 . . 120.54(14) ?
C7 C6 Cl1 . . 119.15(11) ?
C5 C6 Cl1 . . 120.30(11) ?
C8 C7 C6 . . 120.24(14) ?
C8 C7 H7 . . 119.9 ?
C6 C7 H7 . . 119.9 ?
C9 C8 C7 . . 118.71(14) ?
C9 C8 H8 . . 120.6 ?
C7 C8 H8 . . 120.6 ?
C10 C9 C8 . . 121.93(14) ?
C10 C9 Cl2 . . 118.56(11) ?
C8 C9 Cl2 . . 119.50(11) ?
C9 C10 C5 . . 119.44(13) ?
C9 C10 H10 . . 120.3 ?
C5 C10 H10 . . 120.3 ?
C1 N1 C5 . . 125.22(12) ?
C1 N1 H1N . . 117.4 ?
C5 N1 H1N . . 117.4 ?
C4 O2 H2A . . 109.5 ?
O4 C11 N2 . . 121.82(13) ?
O4 C11 C12 . . 123.35(13) ?
N2 C11 C12 . . 114.83(12) ?
C13 C12 C11 . . 128.35(13) ?
C13 C12 H12 . . 115.8 ?
C11 C12 H12 . . 115.8 ?
C12 C13 C14 . . 132.04(14) ?
C12 C13 H13 . . 114 ?
C14 C13 H13 . . 114 ?
O6 C14 O5 . . 120.06(14) ?
O6 C14 C13 . . 119.40(14) ?
O5 C14 C13 . . 120.54(13) ?
C20 C15 C16 . . 118.76(13) ?
C20 C15 N2 . . 121.22(13) ?
C16 C15 N2 . . 120.01(13) ?
C17 C16 C15 . . 120.82(14) ?
C17 C16 Cl3 . . 119.13(12) ?
C15 C16 Cl3 . . 120.05(11) ?
C18 C17 C16 . . 120.01(14) ?
C18 C17 H17 . . 120 ?
C16 C17 H17 . . 120 ?
C17 C18 C19 . . 119.13(14) ?
C17 C18 H18 . . 120.4 ?
C19 C18 H18 . . 120.4 ?
C20 C19 C18 . . 121.43(15) ?
C20 C19 Cl4 . . 118.75(13) ?
C18 C19 Cl4 . . 119.82(12) ?
C19 C20 C15 . . 119.76(14) ?
C19 C20 H20 . . 120.1 ?
C15 C20 H20 . . 120.1 ?
C11 N2 C15 . . 124.31(12) ?
C11 N2 H2N . . 117.8 ?
C15 N2 H2N . . 117.8 ?
C14 O5 H5A . . 109.5 ?

loop_
_geom_bond_atom_site_label_1
_geom_bond_atom_site_label_2
_geom_bond_site_symmetry_2
_geom_bond_distance
_geom_bond_publ_flag
C1 O1 . 1.2364(17) ?
C1 N1 . 1.3378(18) ?
C1 C2 . 1.481(2) ?
C2 C3 . 1.335(2) ?
C2 H2 . 0.93 ?
C3 C4 . 1.488(2) ?
C3 H3 . 0.93 ?
C4 O3 . 1.2143(19) ?
C4 O2 . 1.307(2) ?
C5 C10 . 1.386(2) ?
C5 C6 . 1.3931(19) ?
C5 N1 . 1.4168(18) ?
C6 C7 . 1.385(2) ?
C6 Cl1 . 1.7298(15) ?
C7 C8 . 1.381(2) ?
C7 H7 . 0.93 ?
C8 C9 . 1.380(2) ?
C8 H8 . 0.93 ?
C9 C10 . 1.377(2) ?
C9 Cl2 . 1.7397(15) ?
C10 H10 . 0.93 ?
N1 H1N . 0.86 ?
O2 H2A . 0.82 ?
C11 O4 . 1.2380(17) ?
C11 N2 . 1.3395(18) ?
C11 C12 . 1.482(2) ?
C12 C13 . 1.331(2) ?
C12 H12 . 0.93 ?
C13 C14 . 1.480(2) ?
C13 H13 . 0.93 ?
C14 O6 . 1.2070(19) ?
C14 O5 . 1.3024(19) ?
C15 C20 . 1.385(2) ?
C15 C16 . 1.392(2) ?
C15 N2 . 1.4141(18) ?
C16 C17 . 1.382(2) ?
C16 Cl3 . 1.7334(15) ?
C17 C18 . 1.375(2) ?
C17 H17 . 0.93 ?
C18 C19 . 1.379(2) ?
C18 H18 . 0.93 ?
C19 C20 . 1.377(2) ?
C19 Cl4 . 1.7349(16) ?
C20 H20 . 0.93 ?
N2 H2N . 0.86 ?
O5 H5A . 0.82 ?

loop_
_geom_hbond_atom_site_label_D
_geom_hbond_atom_site_label_H
_geom_hbond_atom_site_label_A
_geom_hbond_site_symmetry_A
_geom_hbond_distance_DH
_geom_hbond_distance_HA
_geom_hbond_distance_DA
_geom_hbond_angle_DHA
N1 H1N O3 6_556 0.86 2.07 2.8938(17) 160
N2 H2N O6 6_557 0.86 2.09 2.9263(17) 164
O2 H2A O1 . 0.82 1.68 2.4979(15) 175
O5 H5A O4 . 0.82 1.68 2.4846(15) 166
C7 H7 Cg2 . 0.93 2.77 3.6745(15) 163
C18 H18 O5 4_456 0.93 2.58 3.4186(19) 151
C20 H20 O4 . 0.93 2.46 2.8477(18) 105

loop_
_geom_torsion_atom_site_label_1
_geom_torsion_atom_site_label_2
_geom_torsion_atom_site_label_3
_geom_torsion_atom_site_label_4
_geom_torsion_site_symmetry_1
_geom_torsion_site_symmetry_2
_geom_torsion_site_symmetry_3
_geom_torsion_site_symmetry_4
_geom_torsion
_geom_torsion_publ_flag
O1 C1 C2 C3 . . . . -0.1(3) ?
N1 C1 C2 C3 . . . . 179.57(16) ?
C1 C2 C3 C4 . . . . 0.2(3) ?
C2 C3 C4 O3 . . . . 178.25(18) ?
C2 C3 C4 O2 . . . . -1.7(3) ?
C10 C5 C6 C7 . . . . -1.1(2) ?
N1 C5 C6 C7 . . . . 175.32(13) ?
C10 C5 C6 Cl1 . . . . 179.64(11) ?
N1 C5 C6 Cl1 . . . . -3.89(19) ?
C5 C6 C7 C8 . . . . 0.5(2) ?
Cl1 C6 C7 C8 . . . . 179.72(11) ?
C6 C7 C8 C9 . . . . 0.1(2) ?
C7 C8 C9 C10 . . . . 0.0(2) ?
C7 C8 C9 Cl2 . . . . -179.39(11) ?
C8 C9 C10 C5 . . . . -0.6(2) ?
Cl2 C9 C10 C5 . . . . 178.73(11) ?
C6 C5 C10 C9 . . . . 1.2(2) ?
N1 C5 C10 C9 . . . . -175.21(13) ?
O1 C1 N1 C5 . . . . -3.4(2) ?
C2 C1 N1 C5 . . . . 176.88(13) ?
C10 C5 N1 C1 . . . . -45.1(2) ?
C6 C5 N1 C1 . . . . 138.55(15) ?
O4 C11 C12 C13 . . . . 8.6(3) ?
N2 C11 C12 C13 . . . . -171.30(16) ?
C11 C12 C13 C14 . . . . -0.2(3) ?
C12 C13 C14 O6 . . . . 170.54(18) ?
C12 C13 C14 O5 . . . . -10.0(3) ?
C20 C15 C16 C17 . . . . 3.2(2) ?
N2 C15 C16 C17 . . . . -178.24(13) ?
C20 C15 C16 Cl3 . . . . -176.38(11) ?
N2 C15 C16 Cl3 . . . . 2.19(18) ?
C15 C16 C17 C18 . . . . -1.6(2) ?
Cl3 C16 C17 C18 . . . . 177.97(11) ?
C16 C17 C18 C19 . . . . -1.0(2) ?
C17 C18 C19 C20 . . . . 2.0(2) ?
C17 C18 C19 Cl4 . . . . -177.81(12) ?
C18 C19 C20 C15 . . . . -0.4(2) ?
Cl4 C19 C20 C15 . . . . 179.43(11) ?
C16 C15 C20 C19 . . . . -2.2(2) ?
N2 C15 C20 C19 . . . . 179.26(13) ?
O4 C11 N2 C15 . . . . -2.4(2) ?
C12 C11 N2 C15 . . . . 177.50(13) ?
C20 C15 N2 C11 . . . . -39.9(2) ?
C16 C15 N2 C11 . . . . 141.55(14) ?
